data_7102116
loop_
_publ_author_name
'Holschumacher, Dirk'
'Hrib, Cristian G'
'Jones, Peter G'
'Tamm, Matthias'

_publ_section_title
;
 A stable chiral diaminocyclopropenylidene.
;
_journal_issue 35
_journal_name_full 'Chemical communications (Cambridge, England)'
_journal_page_first 3661
_journal_page_last 3663
_journal_paper_doi 10.1039/b706708a
_journal_year 2007
_chemical_formula_sum 'C35 H37 Cl N2 O4'
_chemical_formula_weight 585.12
_chemical_name_systematic
;
?
;
_space_group_IT_number 19
_symmetry_cell_setting orthorhombic
_symmetry_space_group_name_Hall 'P 2ac 2ab'
_symmetry_space_group_name_H-M 'P 21 21 21'
_atom_sites_solution_hydrogens geom
_atom_sites_solution_primary direct
_atom_sites_solution_secondary difmap
_audit_creation_method SHELXL-97
_cell_angle_alpha 90.00
_cell_angle_beta 90.00
_cell_angle_gamma 90.00
_cell_formula_units_Z 4
_cell_length_a 8.9690(5)
_cell_length_b 16.1071(9)
_cell_length_c 21.0597(11)
_cell_measurement_reflns_used 9916
_cell_measurement_temperature 133(2)
_cell_measurement_theta_max 30
_cell_measurement_theta_min 2
_cell_volume 3042.4(3)
_computing_cell_refinement 'Bruker SAINT'
_computing_data_collection 'Bruker SMART'
_computing_data_reduction 'Bruker SAINT'
_computing_molecular_graphics 'Siemens XP'
_computing_publication_material SHELXL-97
_computing_structure_refinement 'SHELXL-97 (Sheldrick, 1997)'
_computing_structure_solution 'SHELXS-97 (Sheldrick, 1990)'
_diffrn_ambient_temperature 133(2)
_diffrn_detector_area_resol_mean 8.192
_diffrn_measured_fraction_theta_full 1.000
_diffrn_measured_fraction_theta_max 1.000
_diffrn_measurement_device_type 'Bruker SMART 1000 CCD'
_diffrn_measurement_method '\w- and \f-scans'
_diffrn_radiation_monochromator graphite
_diffrn_radiation_source 'fine-focus sealed tube'
_diffrn_radiation_type MoK\a
_diffrn_radiation_wavelength 0.71073
_diffrn_reflns_av_R_equivalents 0.0862
_diffrn_reflns_av_sigmaI/netI 0.0824
_diffrn_reflns_limit_h_max 12
_diffrn_reflns_limit_h_min -12
_diffrn_reflns_limit_k_max 22
_diffrn_reflns_limit_k_min -22
_diffrn_reflns_limit_l_max 29
_diffrn_reflns_limit_l_min -29
_diffrn_reflns_number 47667
_diffrn_reflns_theta_full 30.00
_diffrn_reflns_theta_max 30.03
_diffrn_reflns_theta_min 1.59
_diffrn_standards_decay_% 0
_exptl_absorpt_coefficient_mu 0.167
_exptl_absorpt_correction_T_max 0.9673
_exptl_absorpt_correction_T_min 0.9210
_exptl_crystal_colour colourless
_exptl_crystal_density_diffrn 1.277
_exptl_crystal_density_method 'not measured'
_exptl_crystal_description prism
_exptl_crystal_F_000 1240
_exptl_crystal_size_max 0.50
_exptl_crystal_size_mid 0.30
_exptl_crystal_size_min 0.20
_refine_diff_density_max 0.270
_refine_diff_density_min -0.298
_refine_diff_density_rms 0.050
_refine_ls_abs_structure_details 'Flack H D (1983), Acta Cryst. A39, 876-881'
_refine_ls_abs_structure_Flack 0.02(5)
_refine_ls_extinction_method none
_refine_ls_goodness_of_fit_ref 0.960
_refine_ls_hydrogen_treatment 'methyls rigid and others riding'
_refine_ls_matrix_type full
_refine_ls_number_parameters 387
_refine_ls_number_reflns 8907
_refine_ls_number_restraints 0
_refine_ls_restrained_S_all 0.960
_refine_ls_R_factor_all 0.0891
_refine_ls_R_factor_gt 0.0437
_refine_ls_shift/su_max 0.001
_refine_ls_shift/su_mean 0.000
_refine_ls_structure_factor_coef Fsqd
_refine_ls_weighting_details 'calc w=1/[\s^2^(Fo^2^)+(0.0441P)^2^+0.0000P] where P=(Fo^2^+2Fc^2^)/3'
_refine_ls_weighting_scheme calc
_refine_ls_wR_factor_gt 0.0851
_refine_ls_wR_factor_ref 0.0981
_reflns_number_gt 5796
_reflns_number_total 8907
_reflns_threshold_expression >2sigma(I)
_cod_data_source_file b706708a.txt
_cod_data_source_block anku72
_cod_database_code 7102116

loop_
_symmetry_equiv_pos_as_xyz
'x, y, z'
'-x+1/2, -y, z+1/2'
'-x, y+1/2, -z+1/2'
'x+1/2, -y+1/2, -z'

loop_
_atom_site_label
_atom_site_type_symbol
_atom_site_fract_x
_atom_site_fract_y
_atom_site_fract_z
_atom_site_U_iso_or_equiv
_atom_site_adp_type
_atom_site_occupancy
_atom_site_symmetry_multiplicity
_atom_site_calc_flag
_atom_site_refinement_flags
Cl Cl 0.90878(5) 0.63886(3) 0.60634(2) 0.02481(11) Uani 1 1 d .
O1 O 1.05658(17) 0.60895(11) 0.59706(8) 0.0539(5) Uani 1 1 d .
O2 O 0.83269(19) 0.58675(11) 0.65019(8) 0.0492(5) Uani 1 1 d .
O3 O 0.9135(2) 0.72168(9) 0.63203(8) 0.0492(5) Uani 1 1 d .
O4 O 0.83032(16) 0.64076(9) 0.54676(6) 0.0328(3) Uani 1 1 d .
N1 N 0.33148(16) 0.59218(9) 0.42813(7) 0.0168(3) Uani 1 1 d .
N2 N 0.56530(16) 0.61271(9) 0.28231(7) 0.0212(4) Uani 1 1 d .
C1 C 0.6123(2) 0.59626(12) 0.40232(9) 0.0246(4) Uani 1 1 d .
C2 C 0.4598(2) 0.59698(11) 0.39912(9) 0.0183(4) Uani 1 1 d .
C3 C 0.5502(2) 0.60455(11) 0.34399(9) 0.0202(4) Uani 1 1 d .
C4 C 0.18734(18) 0.59677(11) 0.39297(9) 0.0181(4) Uani 1 1 d .
H4 H 0.2123 0.6028 0.3469 0.022 Uiso 1 1 calc R
C5 C 0.0993(2) 0.67305(11) 0.41184(10) 0.0255(4) Uani 1 1 d .
H5A H 0.0759 0.6705 0.4573 0.031 Uiso 1 1 calc R
H5B H 0.0064 0.6751 0.3874 0.031 Uiso 1 1 calc R
H5C H 0.1584 0.7229 0.4031 0.031 Uiso 1 1 calc R
C6 C 0.10394(19) 0.51487(11) 0.40033(9) 0.0186(4) Uani 1 1 d .
C7 C -0.0219(2) 0.50714(12) 0.43811(9) 0.0236(4) Uani 1 1 d .
H7 H -0.0566 0.5535 0.4618 0.028 Uiso 1 1 calc R
C8 C -0.0975(2) 0.43196(12) 0.44157(10) 0.0317(5) Uani 1 1 d .
H8 H -0.1842 0.4272 0.4672 0.038 Uiso 1 1 calc R
C9 C -0.0465(2) 0.36400(13) 0.40767(10) 0.0351(5) Uani 1 1 d .
H9 H -0.1000 0.3131 0.4091 0.042 Uiso 1 1 calc R
C10 C 0.0815(2) 0.36996(12) 0.37187(10) 0.0328(5) Uani 1 1 d .
H10 H 0.1190 0.3228 0.3500 0.039 Uiso 1 1 calc R
C11 C 0.1549(2) 0.44518(12) 0.36797(9) 0.0260(4) Uani 1 1 d .
H11 H 0.2422 0.4494 0.3426 0.031 Uiso 1 1 calc R
C12 C 0.3275(2) 0.59119(11) 0.49924(8) 0.0195(4) Uani 1 1 d .
H12 H 0.2200 0.5904 0.5119 0.023 Uiso 1 1 calc R
C13 C 0.3926(3) 0.67202(12) 0.52405(9) 0.0308(5) Uani 1 1 d .
H13A H 0.4980 0.6756 0.5122 0.037 Uiso 1 1 calc R
H13B H 0.3835 0.6736 0.5704 0.037 Uiso 1 1 calc R
H13C H 0.3382 0.7190 0.5056 0.037 Uiso 1 1 calc R
C14 C 0.3980(2) 0.51274(11) 0.52643(8) 0.0199(4) Uani 1 1 d .
C15 C 0.5440(2) 0.51075(13) 0.54803(10) 0.0322(5) Uani 1 1 d .
H15 H 0.6036 0.5594 0.5454 0.039 Uiso 1 1 calc R
C16 C 0.6048(3) 0.43850(14) 0.57354(11) 0.0392(6) Uani 1 1 d .
H16 H 0.7053 0.4378 0.5878 0.047 Uiso 1 1 calc R
C17 C 0.5187(2) 0.36818(14) 0.57808(10) 0.0342(5) Uani 1 1 d .
H17 H 0.5598 0.3187 0.5953 0.041 Uiso 1 1 calc R
C18 C 0.3733(2) 0.36931(13) 0.55780(9) 0.0304(5) Uani 1 1 d .
H18 H 0.3138 0.3208 0.5615 0.036 Uiso 1 1 calc R
C19 C 0.3129(2) 0.44076(11) 0.53193(9) 0.0245(4) Uani 1 1 d .
H19 H 0.2123 0.4407 0.5178 0.029 Uiso 1 1 calc R
C20 C 0.4317(2) 0.62306(11) 0.24040(8) 0.0213(4) Uani 1 1 d .
H20 H 0.3493 0.6444 0.2679 0.026 Uiso 1 1 calc R
C21 C 0.3805(2) 0.54007(13) 0.21436(10) 0.0323(5) Uani 1 1 d .
H21A H 0.4614 0.5149 0.1897 0.039 Uiso 1 1 calc R
H21B H 0.2935 0.5484 0.1870 0.039 Uiso 1 1 calc R
H21C H 0.3537 0.5033 0.2496 0.039 Uiso 1 1 calc R
C22 C 0.46038(19) 0.68889(12) 0.19001(9) 0.0210(4) Uani 1 1 d .
C23 C 0.4944(2) 0.66896(14) 0.12721(9) 0.0297(5) Uani 1 1 d .
H23 H 0.5021 0.6124 0.1149 0.036 Uiso 1 1 calc R
C24 C 0.5169(3) 0.73087(15) 0.08280(10) 0.0399(6) Uani 1 1 d .
H24 H 0.5414 0.7164 0.0403 0.048 Uiso 1 1 calc R
C25 C 0.5041(2) 0.81361(15) 0.09936(11) 0.0393(6) Uani 1 1 d .
H25 H 0.5185 0.8559 0.0685 0.047 Uiso 1 1 calc R
C26 C 0.4700(2) 0.83404(14) 0.16140(10) 0.0339(5) Uani 1 1 d .
H26 H 0.4615 0.8907 0.1733 0.041 Uiso 1 1 calc R
C27 C 0.4484(2) 0.77266(12) 0.20610(9) 0.0247(4) Uani 1 1 d .
H27 H 0.4248 0.7877 0.2486 0.030 Uiso 1 1 calc R
C28 C 0.7158(2) 0.60373(13) 0.25380(9) 0.0258(5) Uani 1 1 d .
H28 H 0.7008 0.6005 0.2068 0.031 Uiso 1 1 calc R
C29 C 0.7871(2) 0.52150(13) 0.27367(11) 0.0331(5) Uani 1 1 d .
H29A H 0.8048 0.5218 0.3196 0.040 Uiso 1 1 calc R
H29B H 0.8821 0.5144 0.2513 0.040 Uiso 1 1 calc R
H29C H 0.7200 0.4756 0.2628 0.040 Uiso 1 1 calc R
C30 C 0.8138(2) 0.67887(13) 0.26568(9) 0.0250(4) Uani 1 1 d .
C31 C 0.9611(2) 0.67747(15) 0.24355(10) 0.0334(5) Uani 1 1 d .
H31 H 0.9976 0.6295 0.2224 0.040 Uiso 1 1 calc R
C32 C 1.0538(2) 0.74520(16) 0.25224(12) 0.0448(7) Uani 1 1 d .
H32 H 1.1533 0.7435 0.2368 0.054 Uiso 1 1 calc R
C33 C 1.0033(2) 0.81493(16) 0.28302(11) 0.0417(6) Uani 1 1 d .
H33 H 1.0682 0.8607 0.2898 0.050 Uiso 1 1 calc R
C34 C 0.8579(2) 0.81817(14) 0.30407(10) 0.0341(5) Uani 1 1 d .
H34 H 0.8217 0.8668 0.3244 0.041 Uiso 1 1 calc R
C35 C 0.7643(2) 0.75030(13) 0.29550(9) 0.0261(5) Uani 1 1 d .
H35 H 0.6645 0.7530 0.3104 0.031 Uiso 1 1 calc R
H1 H 0.705(2) 0.5963(13) 0.4295(11) 0.040(6) Uiso 1 1 d .

loop_
_atom_site_aniso_label
_atom_site_aniso_U_11
_atom_site_aniso_U_22
_atom_site_aniso_U_33
_atom_site_aniso_U_23
_atom_site_aniso_U_13
_atom_site_aniso_U_12
Cl 0.0219(2) 0.0282(2) 0.0243(2) 0.0030(2) 0.0028(2) 0.0017(2)
O1 0.0269(8) 0.0847(13) 0.0501(10) 0.0088(9) 0.0119(8) 0.0187(8)
O2 0.0424(10) 0.0631(11) 0.0420(10) 0.0240(9) 0.0105(8) -0.0058(8)
O3 0.0664(12) 0.0352(9) 0.0460(10) -0.0105(8) -0.0263(9) 0.0047(9)
O4 0.0385(8) 0.0356(8) 0.0242(7) -0.0023(7) -0.0028(7) -0.0042(7)
N1 0.0184(8) 0.0173(8) 0.0148(7) 0.0003(6) -0.0005(6) -0.0001(6)
N2 0.0126(8) 0.0357(10) 0.0155(8) -0.0021(7) 0.0010(6) 0.0023(6)
C1 0.0208(10) 0.0319(11) 0.0211(10) -0.0032(9) -0.0043(9) 0.0012(8)
C2 0.0215(9) 0.0163(9) 0.0171(9) 0.0005(8) -0.0028(8) 0.0012(7)
C3 0.0171(9) 0.0231(10) 0.0204(9) -0.0028(8) 0.0007(8) 0.0022(8)
C4 0.0164(8) 0.0210(9) 0.0170(9) 0.0010(8) -0.0020(8) 0.0012(7)
C5 0.0216(10) 0.0191(9) 0.0359(12) 0.0028(8) -0.0023(9) 0.0013(8)
C6 0.0193(9) 0.0200(9) 0.0167(9) 0.0015(8) -0.0032(8) 0.0006(7)
C7 0.0194(10) 0.0258(10) 0.0257(11) 0.0030(9) -0.0021(8) 0.0013(8)
C8 0.0231(10) 0.0330(11) 0.0390(13) 0.0119(10) 0.0004(10) -0.0056(9)
C9 0.0392(12) 0.0246(11) 0.0415(13) 0.0066(11) -0.0060(10) -0.0106(10)
C10 0.0474(13) 0.0204(10) 0.0306(11) -0.0050(9) -0.0052(10) -0.0015(10)
C11 0.0309(11) 0.0258(11) 0.0213(10) -0.0030(9) 0.0013(9) -0.0009(9)
C12 0.0234(10) 0.0223(10) 0.0130(9) -0.0015(8) 0.0011(8) -0.0015(8)
C13 0.0500(14) 0.0228(10) 0.0197(10) -0.0028(9) 0.0016(10) -0.0055(10)
C14 0.0247(10) 0.0212(9) 0.0138(9) 0.0007(8) 0.0014(8) 0.0011(8)
C15 0.0285(11) 0.0367(12) 0.0314(12) 0.0095(10) -0.0035(10) -0.0074(9)
C16 0.0278(12) 0.0523(14) 0.0375(13) 0.0148(11) -0.0095(10) 0.0045(11)
C17 0.0420(13) 0.0328(12) 0.0277(11) 0.0123(10) 0.0011(9) 0.0111(11)
C18 0.0392(12) 0.0230(10) 0.0289(11) 0.0044(10) 0.0012(9) -0.0006(9)
C19 0.0249(10) 0.0244(10) 0.0241(11) 0.0004(9) -0.0013(9) 0.0004(8)
C20 0.0136(9) 0.0311(11) 0.0191(9) 0.0000(8) -0.0003(7) 0.0010(8)
C21 0.0328(12) 0.0363(12) 0.0277(12) -0.0007(10) -0.0062(10) -0.0082(10)
C22 0.0104(8) 0.0356(11) 0.0171(9) 0.0005(8) -0.0008(7) -0.0002(8)
C23 0.0313(11) 0.0378(12) 0.0201(10) -0.0046(10) 0.0031(9) -0.0014(9)
C24 0.0466(15) 0.0557(16) 0.0175(11) 0.0014(11) 0.0081(10) -0.0056(12)
C25 0.0391(13) 0.0462(14) 0.0325(13) 0.0138(12) 0.0046(11) -0.0088(10)
C26 0.0316(12) 0.0333(12) 0.0367(13) 0.0015(10) 0.0026(10) -0.0038(9)
C27 0.0187(10) 0.0351(11) 0.0203(10) -0.0011(9) 0.0009(8) 0.0013(8)
C28 0.0160(9) 0.0421(12) 0.0194(10) -0.0063(9) 0.0016(8) 0.0033(9)
C29 0.0242(11) 0.0383(13) 0.0368(13) -0.0105(11) 0.0016(10) 0.0058(9)
C30 0.0171(9) 0.0427(12) 0.0150(9) 0.0065(9) -0.0036(8) 0.0024(9)
C31 0.0198(10) 0.0482(13) 0.0323(12) 0.0141(11) 0.0061(9) 0.0085(10)
C32 0.0189(11) 0.0617(17) 0.0538(16) 0.0316(13) 0.0006(11) 0.0005(11)
C33 0.0317(13) 0.0491(15) 0.0444(14) 0.0283(13) -0.0098(11) -0.0136(11)
C34 0.0367(12) 0.0416(13) 0.0241(11) 0.0098(10) -0.0087(9) -0.0073(10)
C35 0.0211(10) 0.0377(12) 0.0196(10) 0.0036(9) -0.0020(8) -0.0023(9)

loop_
_atom_type_symbol
_atom_type_description
_atom_type_scat_dispersion_real
_atom_type_scat_dispersion_imag
_atom_type_scat_source
C C 0.0033 0.0016 'International Tables Vol C Tables 4.2.6.8 and 6.1.1.4'
H H 0.0000 0.0000 'International Tables Vol C Tables 4.2.6.8 and 6.1.1.4'
N N 0.0061 0.0033 'International Tables Vol C Tables 4.2.6.8 and 6.1.1.4'
O O 0.0106 0.0060 'International Tables Vol C Tables 4.2.6.8 and 6.1.1.4'
Cl Cl 0.1484 0.1585 'International Tables Vol C Tables 4.2.6.8 and 6.1.1.4'

loop_
_geom_angle_atom_site_label_1
_geom_angle_atom_site_label_2
_geom_angle_atom_site_label_3
_geom_angle
O2 Cl O1 109.64(10)
O2 Cl O4 110.13(10)
O1 Cl O4 110.05(9)
O2 Cl O3 108.47(11)
O1 Cl O3 109.73(11)
O4 Cl O3 108.80(9)
C2 N1 C4 121.93(14)
C2 N1 C12 119.33(15)
C4 N1 C12 118.41(15)
C3 N2 C28 118.97(15)
C3 N2 C20 120.79(15)
C28 N2 C20 120.00(14)
C3 C1 C2 62.90(14)
N1 C2 C1 148.99(18)
N1 C2 C3 152.93(17)
C1 C2 C3 58.07(13)
N2 C3 C1 149.82(18)
N2 C3 C2 151.14(18)
C1 C3 C2 59.04(13)
N1 C4 C5 111.24(15)
N1 C4 C6 109.39(14)
C5 C4 C6 114.81(14)
C7 C6 C11 118.46(17)
C7 C6 C4 122.37(16)
C11 C6 C4 119.17(16)
C6 C7 C8 120.37(19)
C9 C8 C7 120.0(2)
C10 C9 C8 120.17(19)
C9 C10 C11 119.43(19)
C10 C11 C6 121.46(19)
N1 C12 C13 108.99(15)
N1 C12 C14 111.98(15)
C13 C12 C14 114.93(15)
C15 C14 C19 118.09(18)
C15 C14 C12 122.29(17)
C19 C14 C12 119.58(17)
C14 C15 C16 121.0(2)
C17 C16 C15 119.7(2)
C18 C17 C16 120.1(2)
C17 C18 C19 120.4(2)
C18 C19 C14 120.69(18)
N2 C20 C21 110.93(15)
N2 C20 C22 110.69(14)
C21 C20 C22 114.41(16)
C23 C22 C27 118.02(18)
C23 C22 C20 122.53(18)
C27 C22 C20 119.43(17)
C24 C23 C22 120.5(2)
C23 C24 C25 120.9(2)
C26 C25 C24 119.1(2)
C27 C26 C25 120.4(2)
C26 C27 C22 121.11(18)
N2 C28 C30 112.49(15)
N2 C28 C29 110.72(16)
C30 C28 C29 113.82(16)
C35 C30 C31 117.8(2)
C35 C30 C28 123.52(17)
C31 C30 C28 118.61(19)
C32 C31 C30 120.7(2)
C33 C32 C31 120.5(2)
C32 C33 C34 119.7(2)
C33 C34 C35 120.0(2)
C30 C35 C34 121.3(2)

loop_
_geom_bond_atom_site_label_1
_geom_bond_atom_site_label_2
_geom_bond_distance
Cl O2 1.4223(15)
Cl O1 1.4240(15)
Cl O4 1.4389(14)
Cl O3 1.4402(15)
N1 C2 1.305(2)
N1 C4 1.492(2)
N1 C12 1.498(2)
N2 C3 1.313(2)
N2 C28 1.484(2)
N2 C20 1.498(2)
C1 C3 1.355(3)
C1 C2 1.369(3)
C2 C3 1.421(2)
C4 C5 1.514(3)
C4 C6 1.524(2)
C6 C7 1.386(2)
C6 C11 1.391(3)
C7 C8 1.390(3)
C8 C9 1.385(3)
C9 C10 1.377(3)
C10 C11 1.382(3)
C12 C13 1.520(3)
C12 C14 1.525(3)
C14 C15 1.387(3)
C14 C19 1.393(3)
C15 C16 1.393(3)
C16 C17 1.374(3)
C17 C18 1.372(3)
C18 C19 1.384(3)
C20 C21 1.516(3)
C20 C22 1.522(3)
C22 C23 1.395(3)
C22 C27 1.395(3)
C23 C24 1.382(3)
C24 C25 1.382(3)
C25 C26 1.381(3)
C26 C27 1.379(3)
C28 C30 1.517(3)
C28 C29 1.529(3)
C30 C35 1.384(3)
C30 C31 1.401(3)
C31 C32 1.384(3)
C32 C33 1.374(3)
C33 C34 1.378(3)
C34 C35 1.390(3)

loop_
_geom_hbond_atom_site_label_D
_geom_hbond_atom_site_label_H
_geom_hbond_atom_site_label_A
_geom_hbond_distance_DH
_geom_hbond_distance_HA
_geom_hbond_distance_DA
_geom_hbond_angle_DHA
C1 H1 O4 1.01(2) 2.81(2) 3.687(2) 146.2(16)

loop_
_geom_torsion_atom_site_label_1
_geom_torsion_atom_site_label_2
_geom_torsion_atom_site_label_3
_geom_torsion_atom_site_label_4
_geom_torsion
C4 N1 C2 C1 -178.9(3)
C12 N1 C2 C1 7.8(4)
C4 N1 C2 C3 -1.3(5)
C12 N1 C2 C3 -174.6(3)
C3 C1 C2 N1 178.7(4)
C28 N2 C3 C1 8.3(4)
C20 N2 C3 C1 -177.3(3)
C28 N2 C3 C2 -170.6(3)
C20 N2 C3 C2 3.8(4)
C2 C1 C3 N2 -179.4(4)
N1 C2 C3 N2 0.8(7)
C1 C2 C3 N2 179.3(4)
N1 C2 C3 C1 -178.5(4)
C2 N1 C4 C5 -115.71(18)
C12 N1 C4 C5 57.7(2)
C2 N1 C4 C6 116.40(18)
C12 N1 C4 C6 -70.24(19)
N1 C4 C6 C7 107.41(19)
C5 C4 C6 C7 -18.5(2)
N1 C4 C6 C11 -72.8(2)
C5 C4 C6 C11 161.34(18)
C11 C6 C7 C8 -2.2(3)
C4 C6 C7 C8 177.64(18)
C6 C7 C8 C9 0.6(3)
C7 C8 C9 C10 1.8(3)
C8 C9 C10 C11 -2.7(3)
C9 C10 C11 C6 1.1(3)
C7 C6 C11 C10 1.3(3)
C4 C6 C11 C10 -178.51(18)
C2 N1 C12 C13 61.9(2)
C4 N1 C12 C13 -111.61(17)
C2 N1 C12 C14 -66.4(2)
C4 N1 C12 C14 120.10(16)
N1 C12 C14 C15 97.7(2)
C13 C12 C14 C15 -27.3(3)
N1 C12 C14 C19 -84.3(2)
C13 C12 C14 C19 150.60(18)
C19 C14 C15 C16 1.0(3)
C12 C14 C15 C16 179.00(19)
C14 C15 C16 C17 -0.7(3)
C15 C16 C17 C18 -0.3(3)
C16 C17 C18 C19 0.8(3)
C17 C18 C19 C14 -0.4(3)
C15 C14 C19 C18 -0.5(3)
C12 C14 C19 C18 -178.51(17)
C3 N2 C20 C21 -94.0(2)
C28 N2 C20 C21 80.4(2)
C3 N2 C20 C22 137.90(17)
C28 N2 C20 C22 -47.8(2)
N2 C20 C22 C23 102.3(2)
C21 C20 C22 C23 -23.9(2)
N2 C20 C22 C27 -79.6(2)
C21 C20 C22 C27 154.20(17)
C27 C22 C23 C24 0.7(3)
C20 C22 C23 C24 178.80(19)
C22 C23 C24 C25 -0.9(3)
C23 C24 C25 C26 0.8(3)
C24 C25 C26 C27 -0.4(3)
C25 C26 C27 C22 0.1(3)
C23 C22 C27 C26 -0.3(3)
C20 C22 C27 C26 -178.46(18)
C3 N2 C28 C30 -75.0(2)
C20 N2 C28 C30 110.55(18)
C3 N2 C28 C29 53.6(2)
C20 N2 C28 C29 -120.84(18)
N2 C28 C30 C35 -4.7(3)
C29 C28 C30 C35 -131.7(2)
N2 C28 C30 C31 177.51(16)
C29 C28 C30 C31 50.5(2)
C35 C30 C31 C32 0.9(3)
C28 C30 C31 C32 178.79(18)
C30 C31 C32 C33 0.3(3)
C31 C32 C33 C34 -1.5(3)
C32 C33 C34 C35 1.6(3)
C31 C30 C35 C34 -0.9(3)
C28 C30 C35 C34 -178.65(18)
C33 C34 C35 C30 -0.4(3)

loop_
_cod_related_entry_id
_cod_related_entry_database
_cod_related_entry_code
1 ChemSpider 21198007
